data_1519200
loop_
_publ_author_name
'Pelter, Andy'
'Light, Mark E.'
'Hursthouse, Michael B.'

_publ_section_title
;
 C18H12S2
;
_journal_name_full 'Crystal Structure Report Archive'
_journal_page_first 753
_journal_year 1998
_chemical_formula_sum 'C18 H12 S2'
_chemical_formula_weight 292.40
_space_group_IT_number 14
_symmetry_cell_setting monoclinic
_symmetry_space_group_name_Hall '-P 2ybc'
_symmetry_space_group_name_H-M 'P 1 21/c 1'
_atom_sites_solution_hydrogens geom
_atom_sites_solution_primary direct
_atom_sites_solution_secondary difmap
_cell_angle_alpha 90.00
_cell_angle_beta 105.680(2)
_cell_angle_gamma 90.00
_cell_formula_units_Z 4
_cell_length_a 11.5930(7)
_cell_length_b 12.0590(5)
_cell_length_c 10.7530(7)
_cell_measurement_temperature 293(2)
_cell_volume 1447.33(14)
_computing_cell_refinement REFINE
_computing_data_collection 'MADNES (Pflugrath & Messerschmidt, 1989)'
_computing_data_reduction 'ABSURD (Karaulov, 1992)'
_computing_publication_material SHELXL97
_computing_structure_refinement 'SHELXL97 (Sheldrick, 2008)'
_computing_structure_solution 'SIR92 (Altomare, Cascarano, Giacovazzo & Guaglitardi, 1993)'
_diffrn_ambient_temperature 293(2)
_diffrn_measured_fraction_theta_full 0.994
_diffrn_measured_fraction_theta_max 0.994
_diffrn_measurement_device_type 'Delft instruments FAST area detector'
_diffrn_measurement_method 'Intensity measurements as described by Darr, Drake, Hursthouse & Malik (1993)'
_diffrn_radiation_monochromator graphite
_diffrn_radiation_source 'rotating anode generator'
_diffrn_radiation_type MoK\a
_diffrn_radiation_wavelength 0.71073
_diffrn_reflns_av_R_equivalents 0.0288
_diffrn_reflns_av_sigmaI/netI 0.0429
_diffrn_reflns_limit_h_max 14
_diffrn_reflns_limit_h_min -14
_diffrn_reflns_limit_k_max 14
_diffrn_reflns_limit_k_min -14
_diffrn_reflns_limit_l_max 13
_diffrn_reflns_limit_l_min -13
_diffrn_reflns_number 5723
_diffrn_reflns_theta_full 26.37
_diffrn_reflns_theta_max 26.37
_diffrn_reflns_theta_min 3.38
_exptl_absorpt_coefficient_mu 0.353
_exptl_absorpt_correction_type none
_exptl_crystal_colour unknown
_exptl_crystal_density_diffrn 1.342
_exptl_crystal_density_method 'not measured'
_exptl_crystal_description unknown
_exptl_crystal_F_000 608
_exptl_crystal_size_max 0.5
_exptl_crystal_size_mid 0.4
_exptl_crystal_size_min 0.1
_refine_diff_density_max 0.742
_refine_diff_density_min -0.486
_refine_diff_density_rms 0.076
_refine_ls_extinction_method none
_refine_ls_goodness_of_fit_ref 1.063
_refine_ls_hydrogen_treatment constr
_refine_ls_matrix_type full
_refine_ls_number_parameters 181
_refine_ls_number_reflns 2942
_refine_ls_number_restraints 0
_refine_ls_restrained_S_all 1.063
_refine_ls_R_factor_all 0.0680
_refine_ls_R_factor_gt 0.0557
_refine_ls_shift/su_max 0.001
_refine_ls_shift/su_mean 0.000
_refine_ls_structure_factor_coef Fsqd
_refine_ls_weighting_details 'calc w=1/[\s^2^(Fo^2^)+(0.0908P)^2^+1.5568P] where P=(Fo^2^+2Fc^2^)/3'
_refine_ls_weighting_scheme calc
_refine_ls_wR_factor_gt 0.1571
_refine_ls_wR_factor_ref 0.1673
_reflns_number_gt 2434
_reflns_number_total 2942
_reflns_threshold_expression >2\s(I)
_cod_data_source_file eCrystal-753.cif
_cod_data_source_block s92
_cod_depositor_comments
;
Citation :
Pelter, Andy and Light, Mark E. and Hursthouse, Michael B. (1998) 
University of Southampton, Crystal Structure Report Archive. 
(doi:10.5258/ecrystals/753)

More at:
http://ecrystals.chem.soton.ac.uk/753/

The following automatic conversions were performed:

'_symmetry_cell_setting' value 'Monoclinic' changed to 'monoclinic'
according to the built-in table from CIF Core dictionary named
'cif_core.dic' version 2.4.1 from 2010-06-29.

Automatic conversion script
Id: cif_fix_values 3105 2015-03-04 15:46:00Z robertas 
;
_cod_original_sg_symbol_H-M P2(1)/c
_cod_database_code 1519200

loop_
_symmetry_equiv_pos_as_xyz
'x, y, z'
'-x, y+1/2, -z+1/2'
'-x, -y, -z'
'x, -y-1/2, z-1/2'

loop_
_atom_site_label
_atom_site_type_symbol
_atom_site_fract_x
_atom_site_fract_y
_atom_site_fract_z
_atom_site_U_iso_or_equiv
_atom_site_adp_type
_atom_site_occupancy
_atom_site_symmetry_multiplicity
_atom_site_calc_flag
_atom_site_refinement_flags
_atom_site_disorder_assembly
_atom_site_disorder_group
S1 S -0.00293(6) 0.12245(6) 0.38634(7) 0.0321(2) Uani 1 1 d . . .
S2 S -0.34755(9) -0.00582(8) 0.40007(9) 0.0474(3) Uani 1 1 d . . .
C11 C -0.3014(2) 0.0866(2) 0.3021(2) 0.0236(5) Uani 1 1 d . . .
C10 C -0.2715(2) 0.0486(2) 0.1841(2) 0.0210(5) Uani 1 1 d . . .
C15 C -0.0813(2) 0.1665(2) 0.2345(2) 0.0221(5) Uani 1 1 d . . .
C8 C -0.3236(2) -0.0603(2) -0.0142(2) 0.0240(5) Uani 1 1 d . . .
C2 C -0.1529(2) 0.0662(2) 0.0301(2) 0.0227(5) Uani 1 1 d . . .
H2 H -0.0898 0.0984 0.0050 0.027 Uiso 1 1 calc R . .
C9 C -0.3434(2) -0.0266(2) 0.1039(3) 0.0240(5) Uani 1 1 d . . .
H9 H -0.4079 -0.0567 0.1283 0.029 Uiso 1 1 calc R . .
C1 C -0.1700(2) 0.0942(2) 0.1478(2) 0.0204(5) Uani 1 1 d . . .
C12 C -0.30200(19) 0.2024(2) 0.3468(2) 0.0208(5) Uani 1 1 d . . .
H12 H -0.2801 0.2656 0.3091 0.025 Uiso 1 1 calc R . .
C16 C -0.0416(2) 0.2721(2) 0.2059(3) 0.0237(5) Uani 1 1 d . . .
H16 H -0.0712 0.3102 0.1287 0.028 Uiso 1 1 calc R . .
C4 C -0.2088(3) -0.0417(3) -0.1745(3) 0.0309(6) Uani 1 1 d . . .
H4 H -0.1476 -0.0088 -0.2021 0.037 Uiso 1 1 calc R . .
C7 C -0.3951(2) -0.1420(2) -0.0948(3) 0.0321(6) Uani 1 1 d . . .
H7 H -0.4573 -0.1759 -0.0697 0.039 Uiso 1 1 calc R . .
C3 C -0.2285(2) -0.0103(2) -0.0545(2) 0.0237(5) Uani 1 1 d . . .
C17 C 0.0513(3) 0.3115(2) 0.3143(3) 0.0332(6) Uani 1 1 d . . .
H17 H 0.0888 0.3797 0.3144 0.040 Uiso 1 1 calc R . .
C18 C 0.0795(2) 0.2412(3) 0.4159(3) 0.0317(6) Uani 1 1 d . . .
H18 H 0.1371 0.2559 0.4930 0.038 Uiso 1 1 calc R . .
C13 C -0.3445(2) 0.1966(3) 0.4638(3) 0.0367(7) Uani 1 1 d . . .
H13 H -0.3536 0.2597 0.5101 0.044 Uiso 1 1 calc R . .
C5 C -0.2802(3) -0.1208(3) -0.2494(3) 0.0359(7) Uani 1 1 d . . .
H5 H -0.2669 -0.1412 -0.3278 0.043 Uiso 1 1 calc R . .
C14 C -0.3695(3) 0.0943(3) 0.4997(3) 0.0444(8) Uani 1 1 d . . .
H14 H -0.3961 0.0806 0.5724 0.053 Uiso 1 1 calc R . .
C6 C -0.3727(3) -0.1709(3) -0.2092(3) 0.0372(7) Uani 1 1 d . . .
H6 H -0.4197 -0.2248 -0.2609 0.045 Uiso 1 1 calc R . .

loop_
_atom_site_aniso_label
_atom_site_aniso_U_11
_atom_site_aniso_U_22
_atom_site_aniso_U_33
_atom_site_aniso_U_23
_atom_site_aniso_U_13
_atom_site_aniso_U_12
S1 0.0318(4) 0.0342(4) 0.0289(4) 0.0029(3) 0.0056(3) -0.0045(3)
S2 0.0611(6) 0.0467(5) 0.0429(5) 0.0038(4) 0.0286(4) -0.0026(4)
C11 0.0202(12) 0.0267(13) 0.0258(13) -0.0008(11) 0.0097(10) -0.0020(10)
C10 0.0222(12) 0.0192(12) 0.0228(12) 0.0031(10) 0.0083(9) 0.0022(9)
C15 0.0204(11) 0.0234(13) 0.0248(12) 0.0005(10) 0.0100(10) 0.0003(10)
C8 0.0198(12) 0.0247(13) 0.0256(13) -0.0012(10) 0.0027(10) 0.0040(10)
C2 0.0240(12) 0.0207(12) 0.0260(13) 0.0043(10) 0.0113(10) 0.0018(10)
C9 0.0187(11) 0.0241(13) 0.0302(13) -0.0007(11) 0.0085(10) -0.0007(10)
C1 0.0205(11) 0.0180(12) 0.0231(12) 0.0021(10) 0.0068(9) 0.0009(9)
C12 0.0097(10) 0.0403(15) 0.0149(11) -0.0135(10) 0.0078(8) -0.0014(9)
C16 0.0233(12) 0.0223(13) 0.0263(13) -0.0053(10) 0.0083(10) -0.0029(10)
C4 0.0338(14) 0.0366(16) 0.0243(13) 0.0009(12) 0.0110(11) 0.0064(12)
C7 0.0241(13) 0.0334(15) 0.0376(15) -0.0094(13) 0.0065(11) -0.0005(11)
C3 0.0249(12) 0.0244(13) 0.0220(12) 0.0020(10) 0.0066(10) 0.0062(10)
C17 0.0321(14) 0.0271(14) 0.0434(16) -0.0074(12) 0.0152(12) -0.0089(11)
C18 0.0260(13) 0.0381(16) 0.0315(14) -0.0087(12) 0.0085(11) -0.0029(11)
C13 0.0265(14) 0.0522(19) 0.0342(15) -0.0205(14) 0.0128(12) -0.0071(13)
C5 0.0380(16) 0.0430(18) 0.0252(14) -0.0064(12) 0.0057(12) 0.0112(13)
C14 0.0404(18) 0.068(2) 0.0295(15) -0.0058(16) 0.0179(13) -0.0111(16)
C6 0.0328(15) 0.0399(17) 0.0336(15) -0.0148(13) 0.0000(12) 0.0048(12)

loop_
_atom_type_symbol
_atom_type_description
_atom_type_scat_dispersion_real
_atom_type_scat_dispersion_imag
_atom_type_scat_source
C C 0.0033 0.0016 'International Tables Vol C Tables 4.2.6.8 and 6.1.1.4'
H H 0.0000 0.0000 'International Tables Vol C Tables 4.2.6.8 and 6.1.1.4'
S S 0.1246 0.1234 'International Tables Vol C Tables 4.2.6.8 and 6.1.1.4'

loop_
_geom_angle_atom_site_label_1
_geom_angle_atom_site_label_2
_geom_angle_atom_site_label_3
_geom_angle
_geom_angle_site_symmetry_1
_geom_angle_site_symmetry_3
C18 S1 C15 92.50(13) . .
C14 S2 C11 92.92(16) . .
C10 C11 C12 126.6(2) . .
C10 C11 S2 120.8(2) . .
C12 C11 S2 112.58(18) . .
C9 C10 C1 119.0(2) . .
C9 C10 C11 120.2(2) . .
C1 C10 C11 120.8(2) . .
C16 C15 C1 127.4(2) . .
C16 C15 S1 111.31(19) . .
C1 C15 S1 121.10(19) . .
C9 C8 C7 122.6(2) . .
C9 C8 C3 118.7(2) . .
C7 C8 C3 118.7(2) . .
C1 C2 C3 122.1(2) . .
C1 C2 H2 119.0 . .
C3 C2 H2 119.0 . .
C10 C9 C8 122.6(2) . .
C10 C9 H9 118.7 . .
C8 C9 H9 118.7 . .
C2 C1 C10 119.1(2) . .
C2 C1 C15 118.6(2) . .
C10 C1 C15 122.3(2) . .
C13 C12 C11 105.4(2) . .
C13 C12 H12 127.3 . .
C11 C12 H12 127.3 . .
C15 C16 C17 109.8(2) . .
C15 C16 H16 125.1 . .
C17 C16 H16 125.1 . .
C5 C4 C3 120.0(3) . .
C5 C4 H4 120.0 . .
C3 C4 H4 120.0 . .
C6 C7 C8 120.2(3) . .
C6 C7 H7 119.9 . .
C8 C7 H7 119.9 . .
C2 C3 C4 122.1(2) . .
C2 C3 C8 118.4(2) . .
C4 C3 C8 119.4(2) . .
C18 C17 C16 114.4(3) . .
C18 C17 H17 122.8 . .
C16 C17 H17 122.8 . .
C17 C18 S1 112.0(2) . .
C17 C18 H18 124.0 . .
S1 C18 H18 124.0 . .
C14 C13 C12 115.9(3) . .
C14 C13 H13 122.1 . .
C12 C13 H13 122.1 . .
C4 C5 C6 120.7(3) . .
C4 C5 H5 119.7 . .
C6 C5 H5 119.7 . .
C13 C14 S2 113.2(2) . .
C13 C14 H14 123.4 . .
S2 C14 H14 123.4 . .
C7 C6 C5 121.0(3) . .
C7 C6 H6 119.5 . .
C5 C6 H6 119.5 . .

loop_
_geom_bond_atom_site_label_1
_geom_bond_atom_site_label_2
_geom_bond_distance
_geom_bond_site_symmetry_2
S1 C18 1.703(3) .
S1 C15 1.724(3) .
S2 C14 1.679(4) .
S2 C11 1.716(3) .
C11 C10 1.475(3) .
C11 C12 1.478(4) .
C10 C9 1.368(4) .
C10 C1 1.445(3) .
C15 C16 1.416(4) .
C15 C1 1.473(3) .
C8 C9 1.411(4) .
C8 C7 1.421(4) .
C8 C3 1.422(4) .
C2 C1 1.375(3) .
C2 C3 1.419(4) .
C2 H2 0.9300 .
C9 H9 0.9300 .
C12 C13 1.471(3) .
C12 H12 0.9300 .
C16 C17 1.436(4) .
C16 H16 0.9300 .
C4 C5 1.372(4) .
C4 C3 1.421(4) .
C4 H4 0.9300 .
C7 C6 1.370(4) .
C7 H7 0.9300 .
C17 C18 1.352(4) .
C17 H17 0.9300 .
C18 H18 0.9300 .
C13 C14 1.347(5) .
C13 H13 0.9300 .
C5 C6 1.397(5) .
C5 H5 0.9300 .
C14 H14 0.9300 .
C6 H6 0.9300 .
